data_4126358
loop_
_publ_author_name
'Sun, Bo'
'Balaji, Pandur Venkatesan'
'Kumagai, Naoya'
'Shibasaki, Masakatsu'

_publ_section_title
;
 \a-Halo Amides as Competent Latent Enolates: Direct Catalytic Asymmetric
 Mannich-Type Reaction.
;
_journal_issue 24
_journal_name_full 'Journal of the American Chemical Society'
_journal_page_first 8295
_journal_page_last 8301
_journal_paper_doi 10.1021/jacs.7b03291
_journal_volume 139
_journal_year 2017
_chemical_absolute_configuration 'CHOOSE rm ad rmad syn or unk'
_chemical_formula_moiety 'C21 H30 Cl N3 O3'
_chemical_formula_sum 'C21 H30 Cl N3 O3'
_chemical_formula_weight 407.94
_space_group_crystal_system orthorhombic
_space_group_IT_number 19
_space_group_name_Hall 'P 2ac 2ab'
_space_group_name_H-M_alt 'P 21 21 21'
_symmetry_space_group_name_Hall 'P 2ac 2ab'
_symmetry_space_group_name_H-M 'P 21 21 21'
_atom_sites_solution_hydrogens geom
_atom_sites_solution_primary direct
_atom_sites_solution_secondary difmap
_cell_angle_alpha 90.0000
_cell_angle_beta 90.0000
_cell_angle_gamma 90.0000
_cell_formula_units_Z 8
_cell_length_a 11.3109(2)
_cell_length_b 16.8486(3)
_cell_length_c 21.9420(4)
_cell_measurement_reflns_used 45600
_cell_measurement_temperature 93
_cell_measurement_theta_max 68.22
_cell_measurement_theta_min 3.31
_cell_volume 4181.55(13)
_computing_cell_refinement 'RAPID AUTO'
_computing_data_collection 'RAPID AUTO (Rigaku, ????)'
_computing_data_reduction 'RAPID AUTO'
_computing_molecular_graphics 'CrystalStructure 4.2.2'
_computing_publication_material 'CrystalStructure 4.2.2 (Rigaku, 2016)'
_computing_structure_refinement 'SHELXL Version 2014/7 (Sheldrick, 2008)'
_computing_structure_solution 'SHELXT Version 2014/5 (Sheldrick, 2014)'
_diffrn_ambient_temperature 93
_diffrn_detector_area_resol_mean 10.000
_diffrn_measured_fraction_theta_full 0.999
_diffrn_measured_fraction_theta_max 0.999
_diffrn_measurement_device_type 'Rigaku R-AXIS RAPID'
_diffrn_measurement_method \w
_diffrn_radiation_type 'Cu K\a'
_diffrn_radiation_wavelength 1.54187
_diffrn_reflns_av_R_equivalents 0.1111
_diffrn_reflns_Laue_measured_fraction_full 0.999
_diffrn_reflns_Laue_measured_fraction_max 0.999
_diffrn_reflns_limit_h_max 13
_diffrn_reflns_limit_h_min -13
_diffrn_reflns_limit_k_max 20
_diffrn_reflns_limit_k_min -20
_diffrn_reflns_limit_l_max 26
_diffrn_reflns_limit_l_min -26
_diffrn_reflns_number 48797
_diffrn_reflns_point_group_measured_fraction_full 0.997
_diffrn_reflns_point_group_measured_fraction_max 0.997
_diffrn_reflns_theta_full 67.687
_diffrn_reflns_theta_max 68.226
_diffrn_reflns_theta_min 3.307
_diffrn_standards_number 0
_exptl_absorpt_coefficient_mu 1.834
_exptl_absorpt_correction_T_max 0.832
_exptl_absorpt_correction_T_min 0.351
_exptl_absorpt_correction_type multi-scan
_exptl_absorpt_process_details 'ABSCOR (Rigaku, 1995)'
_exptl_crystal_colour colorless
_exptl_crystal_density_diffrn 1.296
_exptl_crystal_density_method 'not measured'
_exptl_crystal_description platelet
_exptl_crystal_F_000 1744.00
_exptl_crystal_size_max 0.300
_exptl_crystal_size_mid 0.200
_exptl_crystal_size_min 0.100
_refine_diff_density_max 0.33
_refine_diff_density_min -0.48
_refine_ls_abs_structure_details
;
 Flack x determined using 2332 quotients [(I+)-(I-)]/[(I+)+(I-)]
 (Parsons, Flack and Wagner, Acta Cryst. B69 (2013) 249-259).
;
_refine_ls_abs_structure_Flack -0.002(8)
_refine_ls_extinction_method none
_refine_ls_goodness_of_fit_ref 1.067
_refine_ls_hydrogen_treatment constr
_refine_ls_number_parameters 505
_refine_ls_number_reflns 7632
_refine_ls_number_restraints 0
_refine_ls_R_factor_all 0.0759
_refine_ls_R_factor_gt 0.0661
_refine_ls_shift/su_max 0.000
_refine_ls_structure_factor_coef Fsqd
_refine_ls_weighting_details 'w = 1/[\s^2^(Fo^2^)+(0.0550P)^2^+0.5499P] where P=(Fo^2^+2Fc^2^)/3'
_refine_ls_weighting_scheme calc
_refine_ls_wR_factor_gt 0.1236
_refine_ls_wR_factor_ref 0.1309
_reflns_Friedel_coverage 0.787
_reflns_Friedel_fraction_full 0.995
_reflns_Friedel_fraction_max 0.995
_reflns_number_gt 6555
_reflns_number_total 7632
_reflns_threshold_expression F^2^>2.0\s(F^2^)
_cod_data_source_file ja7b03291_si_008.cif
_cod_data_source_block 160905SunBo
_cod_original_cell_volume 4181.56(13)
_cod_database_code 4126358

loop_
_space_group_symop_id
_space_group_symop_operation_xyz
1 +X,+Y,+Z
2 1/2-X,-Y,1/2+Z
3 1/2+X,1/2-Y,-Z
4 -X,1/2+Y,1/2-Z

loop_
_atom_site_label
_atom_site_type_symbol
_atom_site_fract_x
_atom_site_fract_y
_atom_site_fract_z
_atom_site_U_iso_or_equiv
_atom_site_adp_type
_atom_site_occupancy
_atom_site_site_symmetry_order
_atom_site_calc_flag
_atom_site_refinement_flags_posn
_atom_site_refinement_flags_adp
Cl1 Cl 0.94260(10) 0.61613(6) 0.51701(5) 0.0313(3) Uani 1 1 d . .
Cl2 Cl 0.85230(11) 0.37659(6) 0.48447(5) 0.0307(3) Uani 1 1 d . .
O1 O 0.7073(3) 0.80484(17) 0.61893(12) 0.0279(7) Uani 1 1 d . .
O2 O 0.9242(3) 0.3844(2) 0.61036(13) 0.0387(8) Uani 1 1 d . .
O3 O 1.1939(3) 0.29690(17) 0.60420(13) 0.0323(8) Uani 1 1 d . .
O4 O 1.0743(3) 0.18804(16) 0.60717(12) 0.0297(8) Uani 1 1 d . .
O5 O 0.5597(3) 0.71661(18) 0.60021(14) 0.0354(8) Uani 1 1 d . .
O8 O 0.8462(3) 0.6053(2) 0.63897(14) 0.0436(9) Uani 1 1 d . .
N7 N 0.7253(4) 0.7221(2) 0.54188(15) 0.0265(9) Uani 1 1 d . .
H7 H 0.7843 0.7531 0.5310 0.032 Uiso 1 1 calc R U
N9 N 1.0755(4) 0.4692(2) 0.60128(15) 0.0267(9) Uani 1 1 d . .
N10 N 0.5975(3) 0.4777(2) 0.52920(15) 0.0243(8) Uani 1 1 d . .
N12 N 0.6863(4) 0.5303(2) 0.62064(15) 0.0318(10) Uani 1 1 d . .
N13 N 1.0669(4) 0.2669(2) 0.52745(15) 0.0294(9) Uani 1 1 d . .
H13 H 1.0187 0.2303 0.5131 0.035 Uiso 1 1 calc R U
N55 N 1.1950(3) 0.5132(2) 0.51659(16) 0.0284(9) Uani 1 1 d . .
C11 C 0.9944(5) 0.4180(3) 0.5770(2) 0.0283(11) Uani 1 1 d . .
C14 C 0.4345(5) 0.4028(3) 0.6079(2) 0.0343(12) Uani 1 1 d . .
H14 H 0.3790 0.3779 0.6342 0.041 Uiso 1 1 calc R U
C15 C 0.4288(4) 0.3931(2) 0.5453(2) 0.0303(11) Uani 1 1 d . .
H15 H 0.3695 0.3605 0.5277 0.036 Uiso 1 1 calc R U
C16 C 1.1883(5) 0.2353(3) 0.3417(2) 0.0344(12) Uani 1 1 d . .
H16A H 1.1151 0.2054 0.3324 0.041 Uiso 1 1 calc R U
H16B H 1.2564 0.2000 0.3337 0.041 Uiso 1 1 calc R U
C17 C 1.1656(4) 0.5153(2) 0.57498(19) 0.0261(10) Uani 1 1 d . .
C18 C 0.5413(4) 0.8915(3) 0.6393(2) 0.0329(12) Uani 1 1 d . .
H18A H 0.4984 0.9201 0.6714 0.039 Uiso 1 1 calc R U
H18B H 0.5709 0.9295 0.6091 0.039 Uiso 1 1 calc R U
H18C H 0.4879 0.8538 0.6194 0.039 Uiso 1 1 calc R U
C19 C 1.1189(5) 0.2549(2) 0.58220(19) 0.0287(11) Uani 1 1 d . .
C20 C 0.6442(5) 0.8471(3) 0.66725(18) 0.0274(11) Uani 1 1 d . .
C21 C 0.9983(4) 0.4037(2) 0.50827(19) 0.0264(10) Uani 1 1 d . .
H21 H 1.0217 0.4540 0.4874 0.032 Uiso 1 1 calc R U
C22 C 1.1880(5) 0.2588(3) 0.4085(2) 0.0326(12) Uani 1 1 d . .
H22A H 1.2646 0.2838 0.4188 0.039 Uiso 1 1 calc R U
H22B H 1.1794 0.2105 0.4339 0.039 Uiso 1 1 calc R U
C23 C 1.0978(5) 0.3663(3) 0.31467(19) 0.0313(11) Uani 1 1 d . .
H23A H 1.0207 0.3425 0.3035 0.038 Uiso 1 1 calc R U
H23B H 1.1087 0.4148 0.2898 0.038 Uiso 1 1 calc R U
C24 C 0.5103(4) 0.4314(2) 0.5085(2) 0.0275(11) Uani 1 1 d . .
H24 H 0.5038 0.4243 0.4656 0.033 Uiso 1 1 calc R U
C25 C 0.6545(5) 0.7446(2) 0.58847(19) 0.0277(11) Uani 1 1 d . .
C26 C 1.0956(4) 0.3891(2) 0.38198(17) 0.0269(10) Uani 1 1 d . .
H26A H 1.1681 0.4193 0.3919 0.032 Uiso 1 1 calc R U
H26B H 1.0268 0.4239 0.3898 0.032 Uiso 1 1 calc R U
C27 C 1.0877(4) 0.3378(2) 0.49146(18) 0.0257(10) Uani 1 1 d . .
H27 H 1.1684 0.3578 0.5020 0.031 Uiso 1 1 calc R U
C28 C 0.7111(4) 0.6616(2) 0.44021(18) 0.0232(10) Uani 1 1 d . .
H28 H 0.7823 0.6946 0.4310 0.028 Uiso 1 1 calc R U
C29 C 0.7816(5) 0.5742(3) 0.6016(2) 0.0305(11) Uani 1 1 d . .
C30 C 1.2848(4) 0.5622(3) 0.5012(2) 0.0299(11) Uani 1 1 d . .
H30 H 1.3087 0.5633 0.4597 0.036 Uiso 1 1 calc R U
C31 C 1.0881(4) 0.3163(2) 0.42315(18) 0.0253(10) Uani 1 1 d . .
H31 H 1.0119 0.2887 0.4140 0.030 Uiso 1 1 calc R U
C32 C 0.6013(5) 0.7085(3) 0.4210(2) 0.0342(12) Uani 1 1 d . .
H32A H 0.5298 0.6792 0.4339 0.041 Uiso 1 1 calc R U
H32B H 0.6014 0.7603 0.4423 0.041 Uiso 1 1 calc R U
C33 C 0.6013(4) 0.4848(2) 0.58917(19) 0.0265(11) Uani 1 1 d . .
C34 C 1.1959(5) 0.3078(3) 0.3001(2) 0.0353(12) Uani 1 1 d . .
H34A H 1.2736 0.3339 0.3055 0.042 Uiso 1 1 calc R U
H34B H 1.1892 0.2907 0.2570 0.042 Uiso 1 1 calc R U
C35 C 1.0375(5) 0.0884(3) 0.6784(2) 0.0365(13) Uani 1 1 d . .
H35A H 1.0550 0.0659 0.7186 0.044 Uiso 1 1 calc R U
H35B H 0.9533 0.1020 0.6761 0.044 Uiso 1 1 calc R U
H35C H 1.0564 0.0493 0.6468 0.044 Uiso 1 1 calc R U
C36 C 0.5236(5) 0.4498(3) 0.6303(2) 0.0328(12) Uani 1 1 d . .
C37 C 1.1117(5) 0.1631(3) 0.66862(18) 0.0296(11) Uani 1 1 d . .
C38 C 0.7063(4) 0.6482(2) 0.50948(18) 0.0237(10) Uani 1 1 d . .
H38 H 0.6250 0.6292 0.5197 0.028 Uiso 1 1 calc R U
C39 C 0.6023(5) 0.6455(3) 0.3172(2) 0.0352(12) Uani 1 1 d . .
H39A H 0.5322 0.6123 0.3262 0.042 Uiso 1 1 calc R U
H39B H 0.6031 0.6570 0.2730 0.042 Uiso 1 1 calc R U
C40 C 1.0760(5) 0.4800(3) 0.66816(18) 0.0324(12) Uani 1 1 d . .
H40A H 1.1083 0.4324 0.6887 0.039 Uiso 1 1 calc R U
H40B H 0.9950 0.4898 0.6835 0.039 Uiso 1 1 calc R U
C41 C 1.1556(5) 0.5524(3) 0.67940(19) 0.0369(13) Uani 1 1 d . .
H41A H 1.1081 0.5998 0.6899 0.044 Uiso 1 1 calc R U
H41B H 1.2129 0.5420 0.7126 0.044 Uiso 1 1 calc R U
C42 C 0.7200(4) 0.5849(2) 0.40343(17) 0.0230(10) Uani 1 1 d . .
H42A H 0.6545 0.5490 0.4151 0.028 Uiso 1 1 calc R U
H42B H 0.7954 0.5580 0.4132 0.028 Uiso 1 1 calc R U
C43 C 1.2175(4) 0.5630(2) 0.61941(19) 0.0277(11) Uani 1 1 d . .
C44 C 0.7949(4) 0.5852(2) 0.53290(18) 0.0257(10) Uani 1 1 d . .
H44 H 0.7793 0.5335 0.5120 0.031 Uiso 1 1 calc R U
C45 C 1.0786(5) 0.2262(3) 0.71500(19) 0.0374(13) Uani 1 1 d . .
H45A H 1.1038 0.2092 0.7557 0.045 Uiso 1 1 calc R U
H45B H 1.1179 0.2762 0.7046 0.045 Uiso 1 1 calc R U
H45C H 0.9928 0.2340 0.7147 0.045 Uiso 1 1 calc R U
C46 C 0.7141(4) 0.6010(3) 0.33470(18) 0.0277(11) Uani 1 1 d . .
H46A H 0.7839 0.6326 0.3223 0.033 Uiso 1 1 calc R U
H46B H 0.7167 0.5499 0.3125 0.033 Uiso 1 1 calc R U
C47 C 0.5557(5) 0.4727(3) 0.6943(2) 0.0461(15) Uani 1 1 d . .
H47A H 0.5749 0.4252 0.7189 0.055 Uiso 1 1 calc R U
H47B H 0.4902 0.5019 0.7141 0.055 Uiso 1 1 calc R U
C48 C 0.5950(5) 0.7229(3) 0.3529(2) 0.0389(13) Uani 1 1 d . .
H48A H 0.6608 0.7582 0.3405 0.047 Uiso 1 1 calc R U
H48B H 0.5198 0.7501 0.3430 0.047 Uiso 1 1 calc R U
C49 C 0.6642(6) 0.5259(3) 0.6867(2) 0.0513(16) Uani 1 1 d . .
H49A H 0.6487 0.5794 0.7035 0.062 Uiso 1 1 calc R U
H49B H 0.7332 0.5028 0.7081 0.062 Uiso 1 1 calc R U
C50 C 1.3435(4) 0.6104(3) 0.5412(2) 0.0327(11) Uani 1 1 d . .
H50 H 1.4067 0.6430 0.5275 0.039 Uiso 1 1 calc R U
C51 C 1.3096(4) 0.6112(3) 0.6024(2) 0.0326(11) Uani 1 1 d . .
H51 H 1.3489 0.6439 0.6312 0.039 Uiso 1 1 calc R U
C52 C 1.2412(4) 0.1437(3) 0.6688(2) 0.0359(13) Uani 1 1 d . .
H52A H 1.2650 0.1273 0.7099 0.043 Uiso 1 1 calc R U
H52B H 1.2566 0.1005 0.6400 0.043 Uiso 1 1 calc R U
H52C H 1.2864 0.1908 0.6568 0.043 Uiso 1 1 calc R U
C53 C 0.7377(5) 0.9049(3) 0.6905(2) 0.0349(12) Uani 1 1 d . .
H53A H 0.7045 0.9369 0.7236 0.042 Uiso 1 1 calc R U
H53B H 0.8060 0.8750 0.7056 0.042 Uiso 1 1 calc R U
H53C H 0.7627 0.9398 0.6571 0.042 Uiso 1 1 calc R U
C54 C 0.6071(5) 0.7898(3) 0.7173(2) 0.0398(13) Uani 1 1 d . .
H54A H 0.5650 0.8189 0.7493 0.048 Uiso 1 1 calc R U
H54B H 0.5550 0.7491 0.7001 0.048 Uiso 1 1 calc R U
H54C H 0.6775 0.7645 0.7346 0.048 Uiso 1 1 calc R U

loop_
_atom_site_aniso_label
_atom_site_aniso_U_11
_atom_site_aniso_U_22
_atom_site_aniso_U_33
_atom_site_aniso_U_23
_atom_site_aniso_U_13
_atom_site_aniso_U_12
Cl1 0.0312(7) 0.0263(5) 0.0363(6) 0.0026(5) -0.0039(5) -0.0029(5)
Cl2 0.0326(7) 0.0284(5) 0.0311(5) -0.0040(5) -0.0037(5) -0.0039(5)
O1 0.036(2) 0.0222(15) 0.0256(15) -0.0078(12) 0.0007(14) -0.0012(15)
O2 0.047(2) 0.0402(19) 0.0285(17) -0.0018(15) 0.0045(16) -0.0156(19)
O3 0.042(2) 0.0250(16) 0.0303(17) 0.0011(13) -0.0085(15) -0.0041(16)
O4 0.046(2) 0.0199(15) 0.0237(15) 0.0028(12) -0.0039(15) -0.0024(15)
O5 0.035(2) 0.0314(18) 0.0395(18) -0.0126(14) 0.0073(16) -0.0079(17)
O8 0.063(3) 0.041(2) 0.0268(17) 0.0005(14) -0.0134(16) -0.017(2)
N7 0.035(3) 0.0193(18) 0.0256(18) -0.0048(15) 0.0077(17) -0.0061(17)
N9 0.040(3) 0.0173(17) 0.0229(18) -0.0001(14) -0.0014(17) -0.0033(18)
N10 0.029(2) 0.0189(17) 0.0250(18) -0.0013(14) 0.0028(16) 0.0010(17)
N12 0.051(3) 0.024(2) 0.0207(19) 0.0001(15) -0.0019(18) -0.0081(19)
N13 0.047(3) 0.0172(17) 0.0235(18) 0.0023(14) -0.0067(18) -0.0056(18)
N55 0.035(2) 0.0212(18) 0.0295(19) -0.0003(16) -0.0017(18) 0.0014(17)
C11 0.038(3) 0.018(2) 0.029(2) -0.0005(18) 0.001(2) -0.003(2)
C14 0.038(3) 0.020(2) 0.045(3) 0.007(2) 0.016(2) 0.004(2)
C15 0.029(3) 0.016(2) 0.045(3) -0.0011(19) -0.002(2) 0.004(2)
C16 0.040(3) 0.030(3) 0.033(3) -0.003(2) 0.002(2) 0.004(2)
C17 0.034(3) 0.016(2) 0.029(2) 0.0009(18) -0.004(2) 0.002(2)
C18 0.039(3) 0.026(2) 0.033(3) -0.005(2) -0.005(2) 0.004(2)
C19 0.048(3) 0.015(2) 0.023(2) -0.0014(17) 0.002(2) 0.005(2)
C20 0.040(3) 0.024(2) 0.019(2) -0.0062(17) -0.003(2) 0.003(2)
C21 0.029(3) 0.020(2) 0.030(2) 0.0000(18) -0.003(2) -0.006(2)
C22 0.039(3) 0.027(2) 0.032(3) 0.0047(19) -0.003(2) 0.007(2)
C23 0.042(3) 0.024(2) 0.028(2) 0.0049(18) 0.002(2) 0.001(2)
C24 0.034(3) 0.018(2) 0.030(2) -0.0010(18) 0.000(2) 0.005(2)
C25 0.044(3) 0.017(2) 0.022(2) -0.0009(17) -0.002(2) -0.004(2)
C26 0.033(3) 0.020(2) 0.027(2) 0.0040(18) 0.000(2) -0.002(2)
C27 0.035(3) 0.018(2) 0.023(2) 0.0020(17) -0.002(2) -0.002(2)
C28 0.029(3) 0.018(2) 0.023(2) 0.0015(17) 0.0009(19) 0.003(2)
C29 0.045(3) 0.019(2) 0.027(2) 0.0016(18) -0.006(2) -0.001(2)
C30 0.030(3) 0.023(2) 0.036(3) 0.0021(19) 0.001(2) 0.001(2)
C31 0.034(3) 0.019(2) 0.023(2) 0.0019(17) -0.004(2) -0.002(2)
C32 0.043(3) 0.028(2) 0.031(2) 0.001(2) 0.000(2) 0.013(2)
C33 0.040(3) 0.015(2) 0.025(2) 0.0013(17) 0.002(2) 0.003(2)
C34 0.038(3) 0.039(3) 0.028(2) 0.001(2) 0.005(2) -0.001(3)
C35 0.051(4) 0.028(3) 0.030(2) 0.0078(19) 0.008(2) 0.009(2)
C36 0.046(4) 0.020(2) 0.032(2) 0.0044(19) 0.010(2) 0.002(2)
C37 0.045(3) 0.027(2) 0.017(2) 0.0035(17) 0.003(2) 0.010(2)
C38 0.033(3) 0.017(2) 0.022(2) -0.0046(17) 0.004(2) -0.0016(19)
C39 0.045(4) 0.036(3) 0.024(2) 0.0038(19) -0.005(2) 0.001(2)
C40 0.049(4) 0.025(2) 0.023(2) -0.0014(18) -0.002(2) -0.003(2)
C41 0.057(4) 0.025(2) 0.028(2) -0.0015(19) -0.008(2) -0.007(3)
C42 0.027(3) 0.020(2) 0.022(2) 0.0010(16) 0.0010(18) -0.001(2)
C43 0.038(3) 0.015(2) 0.029(2) 0.0018(18) -0.007(2) 0.001(2)
C44 0.031(3) 0.022(2) 0.024(2) -0.0007(17) -0.0022(19) -0.001(2)
C45 0.047(4) 0.037(3) 0.029(2) -0.005(2) 0.000(2) 0.013(3)
C46 0.035(3) 0.026(2) 0.021(2) -0.0016(18) 0.000(2) -0.003(2)
C47 0.074(4) 0.036(3) 0.028(3) 0.000(2) 0.014(3) -0.006(3)
C48 0.051(4) 0.033(3) 0.032(3) 0.006(2) -0.007(2) 0.014(3)
C49 0.080(5) 0.053(3) 0.021(2) 0.003(2) 0.000(3) -0.018(3)
C50 0.028(3) 0.021(2) 0.049(3) 0.000(2) -0.003(2) 0.000(2)
C51 0.039(3) 0.020(2) 0.039(3) -0.003(2) -0.012(2) 0.000(2)
C52 0.044(4) 0.036(3) 0.027(2) 0.009(2) 0.005(2) 0.011(2)
C53 0.044(4) 0.029(3) 0.031(2) -0.012(2) -0.004(2) 0.002(2)
C54 0.059(4) 0.037(3) 0.024(2) -0.002(2) 0.003(2) 0.003(3)

loop_
_atom_type_symbol
_atom_type_description
_atom_type_scat_dispersion_real
_atom_type_scat_dispersion_imag
_atom_type_scat_source
C C 0.0181 0.0091
;
International Tables for Crystallography
(Vol. C, Tables 4.2.6.8 and 6.1.1.4)
;
H H 0.0000 0.0000
;
International Tables for Crystallography
(Vol. C, Table 6.1.1.4)
;
Cl Cl 0.3639 0.7018
;
International Tables for Crystallography
(Vol. C, Tables 4.2.6.8 and 6.1.1.4)
;
N N 0.0311 0.0180
;
International Tables for Crystallography
(Vol. C, Tables 4.2.6.8 and 6.1.1.4)
;
O O 0.0492 0.0322
;
International Tables for Crystallography
(Vol. C, Tables 4.2.6.8 and 6.1.1.4)
;

loop_
_geom_angle_atom_site_label_1
_geom_angle_atom_site_label_2
_geom_angle_atom_site_label_3
_geom_angle
C25 O1 C20 120.5(4)
C19 O4 C37 120.1(3)
C25 N7 C38 121.6(4)
C25 N7 H7 119.2
C38 N7 H7 119.2
C11 N9 C17 132.5(4)
C11 N9 C40 117.8(4)
C17 N9 C40 109.7(4)
C33 N10 C24 114.6(4)
C29 N12 C33 132.8(4)
C29 N12 C49 117.4(4)
C33 N12 C49 109.8(4)
C19 N13 C27 122.3(4)
C19 N13 H13 118.8
C27 N13 H13 118.8
C17 N55 C30 114.4(4)
O2 C11 N9 119.8(4)
O2 C11 C21 122.6(4)
N9 C11 C21 117.7(4)
C36 C14 C15 117.2(4)
C36 C14 H14 121.4
C15 C14 H14 121.4
C24 C15 C14 119.6(4)
C24 C15 H15 120.2
C14 C15 H15 120.2
C22 C16 C34 111.7(4)
C22 C16 H16A 109.3
C34 C16 H16A 109.3
C22 C16 H16B 109.3
C34 C16 H16B 109.3
H16A C16 H16B 107.9
N55 C17 C43 126.0(4)
N55 C17 N9 124.4(4)
C43 C17 N9 109.7(4)
C20 C18 H18A 109.5
C20 C18 H18B 109.5
H18A C18 H18B 109.5
C20 C18 H18C 109.5
H18A C18 H18C 109.5
H18B C18 H18C 109.5
O3 C19 O4 126.2(4)
O3 C19 N13 125.1(4)
O4 C19 N13 108.8(4)
O1 C20 C18 108.8(3)
O1 C20 C54 110.3(4)
C18 C20 C54 113.2(4)
O1 C20 C53 102.4(4)
C18 C20 C53 110.7(4)
C54 C20 C53 110.8(4)
C11 C21 C27 111.6(4)
C11 C21 Cl2 107.5(3)
C27 C21 Cl2 110.5(3)
C11 C21 H21 109.1
C27 C21 H21 109.1
Cl2 C21 H21 109.1
C16 C22 C31 111.8(4)
C16 C22 H22A 109.3
C31 C22 H22A 109.3
C16 C22 H22B 109.3
C31 C22 H22B 109.3
H22A C22 H22B 107.9
C34 C23 C26 112.3(4)
C34 C23 H23A 109.1
C26 C23 H23A 109.1
C34 C23 H23B 109.1
C26 C23 H23B 109.1
H23A C23 H23B 107.9
N10 C24 C15 124.3(4)
N10 C24 H24 117.8
C15 C24 H24 117.8
O5 C25 N7 125.5(4)
O5 C25 O1 125.7(4)
N7 C25 O1 108.8(4)
C31 C26 C23 111.8(3)
C31 C26 H26A 109.3
C23 C26 H26A 109.3
C31 C26 H26B 109.3
C23 C26 H26B 109.3
H26A C26 H26B 107.9
N13 C27 C31 109.6(3)
N13 C27 C21 110.8(4)
C31 C27 C21 113.7(4)
N13 C27 H27 107.5
C31 C27 H27 107.5
C21 C27 H27 107.5
C42 C28 C32 110.2(4)
C42 C28 C38 113.7(3)
C32 C28 C38 108.7(4)
C42 C28 H28 108.1
C32 C28 H28 108.1
C38 C28 H28 108.1
O8 C29 N12 119.9(4)
O8 C29 C44 123.6(4)
N12 C29 C44 116.3(4)
N55 C30 C50 124.6(4)
N55 C30 H30 117.7
C50 C30 H30 117.7
C22 C31 C26 110.2(4)
C22 C31 C27 111.0(4)
C26 C31 C27 112.7(3)
C22 C31 H31 107.6
C26 C31 H31 107.6
C27 C31 H31 107.6
C48 C32 C28 113.2(4)
C48 C32 H32A 108.9
C28 C32 H32A 108.9
C48 C32 H32B 108.9
C28 C32 H32B 108.9
H32A C32 H32B 107.8
N10 C33 C36 125.9(4)
N10 C33 N12 124.0(4)
C36 C33 N12 110.1(4)
C23 C34 C16 110.6(4)
C23 C34 H34A 109.5
C16 C34 H34A 109.5
C23 C34 H34B 109.5
C16 C34 H34B 109.5
H34A C34 H34B 108.1
C37 C35 H35A 109.5
C37 C35 H35B 109.5
H35A C35 H35B 109.5
C37 C35 H35C 109.5
H35A C35 H35C 109.5
H35B C35 H35C 109.5
C14 C36 C33 118.4(4)
C14 C36 C47 131.4(4)
C33 C36 C47 110.2(4)
O4 C37 C52 110.2(4)
O4 C37 C45 110.0(3)
C52 C37 C45 113.0(4)
O4 C37 C35 101.9(4)
C52 C37 C35 110.9(4)
C45 C37 C35 110.3(4)
N7 C38 C28 110.7(3)
N7 C38 C44 109.3(3)
C28 C38 C44 113.9(3)
N7 C38 H38 107.5
C28 C38 H38 107.5
C44 C38 H38 107.5
C46 C39 C48 109.8(4)
C46 C39 H39A 109.7
C48 C39 H39A 109.7
C46 C39 H39B 109.7
C48 C39 H39B 109.7
H39A C39 H39B 108.2
N9 C40 C41 105.0(3)
N9 C40 H40A 110.7
C41 C40 H40A 110.7
N9 C40 H40B 110.7
C41 C40 H40B 110.7
H40A C40 H40B 108.8
C43 C41 C40 103.1(3)
C43 C41 H41A 111.1
C40 C41 H41A 111.1
C43 C41 H41B 111.1
C40 C41 H41B 111.1
H41A C41 H41B 109.1
C28 C42 C46 111.6(3)
C28 C42 H42A 109.3
C46 C42 H42A 109.3
C28 C42 H42B 109.3
C46 C42 H42B 109.3
H42A C42 H42B 108.0
C51 C43 C17 118.1(4)
C51 C43 C41 131.5(4)
C17 C43 C41 110.4(4)
C29 C44 C38 110.3(4)
C29 C44 Cl1 108.7(3)
C38 C44 Cl1 109.9(3)
C29 C44 H44 109.3
C38 C44 H44 109.3
Cl1 C44 H44 109.3
C37 C45 H45A 109.5
C37 C45 H45B 109.5
H45A C45 H45B 109.5
C37 C45 H45C 109.5
H45A C45 H45C 109.5
H45B C45 H45C 109.5
C39 C46 C42 111.8(4)
C39 C46 H46A 109.3
C42 C46 H46A 109.3
C39 C46 H46B 109.3
C42 C46 H46B 109.3
H46A C46 H46B 107.9
C36 C47 C49 104.1(4)
C36 C47 H47A 110.9
C49 C47 H47A 110.9
C36 C47 H47B 110.9
C49 C47 H47B 110.9
H47A C47 H47B 109.0
C32 C48 C39 111.5(4)
C32 C48 H48A 109.3
C39 C48 H48A 109.3
C32 C48 H48B 109.3
C39 C48 H48B 109.3
H48A C48 H48B 108.0
N12 C49 C47 105.8(4)
N12 C49 H49A 110.6
C47 C49 H49A 110.6
N12 C49 H49B 110.6
C47 C49 H49B 110.6
H49A C49 H49B 108.7
C30 C50 C51 119.2(5)
C30 C50 H50 120.4
C51 C50 H50 120.4
C43 C51 C50 117.7(4)
C43 C51 H51 121.2
C50 C51 H51 121.2
C37 C52 H52A 109.5
C37 C52 H52B 109.5
H52A C52 H52B 109.5
C37 C52 H52C 109.5
H52A C52 H52C 109.5
H52B C52 H52C 109.5
C20 C53 H53A 109.5
C20 C53 H53B 109.5
H53A C53 H53B 109.5
C20 C53 H53C 109.5
H53A C53 H53C 109.5
H53B C53 H53C 109.5
C20 C54 H54A 109.5
C20 C54 H54B 109.5
H54A C54 H54B 109.5
C20 C54 H54C 109.5
H54A C54 H54C 109.5
H54B C54 H54C 109.5

loop_
_geom_bond_atom_site_label_1
_geom_bond_atom_site_label_2
_geom_bond_distance
Cl1 C44 1.784(5)
Cl2 C21 1.791(5)
O1 C25 1.354(5)
O1 C20 1.464(5)
O2 C11 1.218(5)
O3 C19 1.206(5)
O4 C19 1.351(5)
O4 C37 1.474(5)
O5 C25 1.200(6)
O8 C29 1.217(5)
N7 C25 1.353(6)
N7 C38 1.450(5)
N7 H7 0.8800
N9 C11 1.367(6)
N9 C17 1.406(6)
N9 C40 1.479(5)
N10 C33 1.322(5)
N10 C24 1.338(6)
N12 C29 1.373(6)
N12 C33 1.409(6)
N12 C49 1.473(5)
N13 C19 1.353(5)
N13 C27 1.452(5)
N13 H13 0.8800
N55 C17 1.324(5)
N55 C30 1.352(6)
C11 C21 1.529(6)
C14 C36 1.374(7)
C14 C15 1.385(6)
C14 H14 0.9500
C15 C24 1.384(6)
C15 H15 0.9500
C16 C22 1.517(6)
C16 C34 1.527(6)
C16 H16A 0.9900
C16 H16B 0.9900
C17 C43 1.393(6)
C18 C20 1.513(6)
C18 H18A 0.9800
C18 H18B 0.9800
C18 H18C 0.9800
C20 C54 1.521(6)
C20 C53 1.524(6)
C21 C27 1.546(6)
C21 H21 1.0000
C22 C31 1.523(6)
C22 H22A 0.9900
C22 H22B 0.9900
C23 C34 1.519(7)
C23 C26 1.526(6)
C23 H23A 0.9900
C23 H23B 0.9900
C24 H24 0.9500
C26 C31 1.526(5)
C26 H26A 0.9900
C26 H26B 0.9900
C27 C31 1.542(5)
C27 H27 1.0000
C28 C42 1.526(5)
C28 C32 1.531(6)
C28 C38 1.537(5)
C28 H28 1.0000
C29 C44 1.526(6)
C30 C50 1.367(6)
C30 H30 0.9500
C31 H31 1.0000
C32 C48 1.514(6)
C32 H32A 0.9900
C32 H32B 0.9900
C33 C36 1.391(6)
C34 H34A 0.9900
C34 H34B 0.9900
C35 C37 1.529(6)
C35 H35A 0.9800
C35 H35B 0.9800
C35 H35C 0.9800
C36 C47 1.500(6)
C37 C52 1.500(7)
C37 C45 1.519(6)
C38 C44 1.548(6)
C38 H38 1.0000
C39 C46 1.519(7)
C39 C48 1.524(6)
C39 H39A 0.9900
C39 H39B 0.9900
C40 C41 1.537(6)
C40 H40A 0.9900
C40 H40B 0.9900
C41 C43 1.501(6)
C41 H41A 0.9900
C41 H41B 0.9900
C42 C46 1.534(5)
C42 H42A 0.9900
C42 H42B 0.9900
C43 C51 1.373(6)
C44 H44 1.0000
C45 H45A 0.9800
C45 H45B 0.9800
C45 H45C 0.9800
C46 H46A 0.9900
C46 H46B 0.9900
C47 C49 1.528(8)
C47 H47A 0.9900
C47 H47B 0.9900
C48 H48A 0.9900
C48 H48B 0.9900
C49 H49A 0.9900
C49 H49B 0.9900
C50 C51 1.397(6)
C50 H50 0.9500
C51 H51 0.9500
C52 H52A 0.9800
C52 H52B 0.9800
C52 H52C 0.9800
C53 H53A 0.9800
C53 H53B 0.9800
C53 H53C 0.9800
C54 H54A 0.9800
C54 H54B 0.9800
C54 H54C 0.9800

loop_
_geom_torsion_atom_site_label_1
_geom_torsion_atom_site_label_2
_geom_torsion_atom_site_label_3
_geom_torsion_atom_site_label_4
_geom_torsion
C17 N9 C11 O2 179.8(4)
C40 N9 C11 O2 1.6(6)
C17 N9 C11 C21 1.4(7)
C40 N9 C11 C21 -176.9(4)
C36 C14 C15 C24 -1.0(6)
C30 N55 C17 C43 0.7(6)
C30 N55 C17 N9 -179.7(4)
C11 N9 C17 N55 -4.7(8)
C40 N9 C17 N55 173.6(4)
C11 N9 C17 C43 175.0(4)
C40 N9 C17 C43 -6.7(5)
C37 O4 C19 O3 4.0(7)
C37 O4 C19 N13 -177.0(4)
C27 N13 C19 O3 -6.8(7)
C27 N13 C19 O4 174.2(4)
C25 O1 C20 C18 -65.9(5)
C25 O1 C20 C54 58.8(5)
C25 O1 C20 C53 176.8(3)
O2 C11 C21 C27 -92.8(5)
N9 C11 C21 C27 85.6(5)
O2 C11 C21 Cl2 28.5(5)
N9 C11 C21 Cl2 -153.1(3)
C34 C16 C22 C31 56.4(6)
C33 N10 C24 C15 0.1(6)
C14 C15 C24 N10 0.8(7)
C38 N7 C25 O5 -15.1(7)
C38 N7 C25 O1 166.0(4)
C20 O1 C25 O5 -6.1(7)
C20 O1 C25 N7 172.8(3)
C34 C23 C26 C31 -54.6(5)
C19 N13 C27 C31 144.5(4)
C19 N13 C27 C21 -89.2(5)
C11 C21 C27 N13 51.4(5)
Cl2 C21 C27 N13 -68.2(4)
C11 C21 C27 C31 175.4(4)
Cl2 C21 C27 C31 55.8(4)
C33 N12 C29 O8 -176.1(5)
C49 N12 C29 O8 2.6(7)
C33 N12 C29 C44 7.6(7)
C49 N12 C29 C44 -173.7(4)
C17 N55 C30 C50 0.7(6)
C16 C22 C31 C26 -55.8(5)
C16 C22 C31 C27 178.7(4)
C23 C26 C31 C22 54.6(5)
C23 C26 C31 C27 179.1(4)
N13 C27 C31 C22 -62.4(5)
C21 C27 C31 C22 173.0(4)
N13 C27 C31 C26 173.5(4)
C21 C27 C31 C26 48.9(5)
C42 C28 C32 C48 -53.1(5)
C38 C28 C32 C48 -178.2(4)
C24 N10 C33 C36 -0.8(6)
C24 N10 C33 N12 179.5(4)
C29 N12 C33 N10 -1.7(8)
C49 N12 C33 N10 179.4(4)
C29 N12 C33 C36 178.5(5)
C49 N12 C33 C36 -0.3(5)
C26 C23 C34 C16 53.7(5)
C22 C16 C34 C23 -54.6(6)
C15 C14 C36 C33 0.4(7)
C15 C14 C36 C47 -179.9(5)
N10 C33 C36 C14 0.6(7)
N12 C33 C36 C14 -179.7(4)
N10 C33 C36 C47 -179.3(4)
N12 C33 C36 C47 0.5(5)
C19 O4 C37 C52 -64.1(5)
C19 O4 C37 C45 61.2(5)
C19 O4 C37 C35 178.2(4)
C25 N7 C38 C28 132.8(4)
C25 N7 C38 C44 -100.9(5)
C42 C28 C38 N7 166.8(4)
C32 C28 C38 N7 -70.1(5)
C42 C28 C38 C44 43.2(5)
C32 C28 C38 C44 166.2(4)
C11 N9 C40 C41 -168.1(4)
C17 N9 C40 C41 13.2(5)
N9 C40 C41 C43 -14.1(5)
C32 C28 C42 C46 53.1(5)
C38 C28 C42 C46 175.3(4)
N55 C17 C43 C51 -1.7(7)
N9 C17 C43 C51 178.6(4)
N55 C17 C43 C41 176.6(4)
N9 C17 C43 C41 -3.1(5)
C40 C41 C43 C51 -171.1(5)
C40 C41 C43 C17 10.9(5)
O8 C29 C44 C38 -99.3(5)
N12 C29 C44 C38 76.9(5)
O8 C29 C44 Cl1 21.3(6)
N12 C29 C44 Cl1 -162.5(3)
N7 C38 C44 C29 57.1(5)
C28 C38 C44 C29 -178.4(4)
N7 C38 C44 Cl1 -62.7(4)
C28 C38 C44 Cl1 61.7(4)
C48 C39 C46 C42 56.9(5)
C28 C42 C46 C39 -56.6(5)
C14 C36 C47 C49 179.8(5)
C33 C36 C47 C49 -0.4(6)
C28 C32 C48 C39 55.1(6)
C46 C39 C48 C32 -55.8(6)
C29 N12 C49 C47 -179.0(4)
C33 N12 C49 C47 0.0(6)
C36 C47 C49 N12 0.3(6)
N55 C30 C50 C51 -0.9(7)
C17 C43 C51 C50 1.4(6)
C41 C43 C51 C50 -176.5(5)
C30 C50 C51 C43 -0.2(7)
